data_7230714
loop_
_publ_author_name
'Kalinowska-T\/lu\'scik, Justyna'
'Staro\'n, Jakub'
'Krawczuk, Anna'
'Mordalski, Stefan'
'Warszycki, Dawid'
'Sata\/la, Grzegorz'
'Hogendorf, Adam S.'
'Bojarski, Andrzej J.'

_publ_section_title
;
 The effect of the intramolecular C--H&#x22EF;O interactions on the
 conformational preferences of bis-arylsulfones -- 5-HT6 receptor
 antagonists and beyond
;
_journal_issue 33
_journal_name_full 'RSC Advances'
_journal_page_first 18672
_journal_paper_doi 10.1039/C8RA03107J
_journal_volume 8
_journal_year 2018
_chemical_formula_moiety 'C22 H22 N4 O2 S, 2(H2 O)'
_chemical_formula_sum 'C22 H26 N4 O4 S'
_chemical_formula_weight 442.53
_space_group_IT_number 2
_symmetry_cell_setting triclinic
_symmetry_Int_Tables_number 2
_symmetry_space_group_name_Hall '-P 1'
_symmetry_space_group_name_H-M 'P -1'
_atom_sites_solution_hydrogens mixed
_audit_creation_date 2015-08-25T14:12:05-00:00
_audit_creation_method 'WinGX routine CIF_UPDATE'
_audit_update_record
;
2017-05-15 deposited with the CCDC.
2018-05-16 downloaded from the CCDC.
;
_cell_angle_alpha 101.718(6)
_cell_angle_beta 100.729(6)
_cell_angle_gamma 100.020(6)
_cell_formula_units_Z 2
_cell_length_a 9.1583(6)
_cell_length_b 10.1568(8)
_cell_length_c 12.0609(9)
_cell_measurement_reflns_used 3076
_cell_measurement_temperature 120(2)
_cell_measurement_theta_max 71.046
_cell_measurement_theta_min 3.846
_cell_volume 1052.83(14)
_computing_cell_refinement
;
        CrysAlisPro, Agilent Technologies,
        Version 1.171.36.24 (release 03-12-2012 CrysAlis171 .NET)
        (compiled Dec  3 2012,18:21:49)
;
_computing_data_collection
;
        CrysAlisPro, Agilent Technologies,
        Version 1.171.36.24 (release 03-12-2012 CrysAlis171 .NET)
        (compiled Dec  3 2012,18:21:49)
;
_computing_data_reduction
;
        CrysAlisPro, Agilent Technologies,
        Version 1.171.36.24 (release 03-12-2012 CrysAlis171 .NET)
        (compiled Dec  3 2012,18:21:49)
;
_computing_structure_refinement 'SHELXL-2014/6 (Sheldrick, 2014)'
_diffrn_ambient_temperature 120(2)
_diffrn_detector_area_resol_mean 10.3756
_diffrn_measured_fraction_theta_full 0.999
_diffrn_measured_fraction_theta_max 0.982
_diffrn_measurement_device_type 'SuperNova, Dual, Cu at zero, Atlas'
_diffrn_measurement_method '\w scans'
_diffrn_orient_matrix_UB_11 -0.0637921
_diffrn_orient_matrix_UB_12 0.0793883
_diffrn_orient_matrix_UB_13 0.0961762
_diffrn_orient_matrix_UB_21 -0.1619488
_diffrn_orient_matrix_UB_22 -0.0514077
_diffrn_orient_matrix_UB_23 -0.0783226
_diffrn_orient_matrix_UB_31 -0.0225376
_diffrn_orient_matrix_UB_32 -0.1275659
_diffrn_orient_matrix_UB_33 0.0508058
_diffrn_radiation_monochromator mirror
_diffrn_radiation_type CuK\a
_diffrn_radiation_wavelength 1.54184
_diffrn_reflns_av_R_equivalents 0.0611
_diffrn_reflns_av_unetI/netI 0.0867
_diffrn_reflns_Laue_measured_fraction_full 0.999
_diffrn_reflns_Laue_measured_fraction_max 0.982
_diffrn_reflns_limit_h_max 11
_diffrn_reflns_limit_h_min -11
_diffrn_reflns_limit_k_max 12
_diffrn_reflns_limit_k_min -12
_diffrn_reflns_limit_l_max 14
_diffrn_reflns_limit_l_min -14
_diffrn_reflns_number 14911
_diffrn_reflns_point_group_measured_fraction_full 0.999
_diffrn_reflns_point_group_measured_fraction_max 0.982
_diffrn_reflns_theta_full 67.684
_diffrn_reflns_theta_max 71.213
_diffrn_reflns_theta_min 3.846
_exptl_absorpt_coefficient_mu 1.686
_exptl_absorpt_correction_T_max 1
_exptl_absorpt_correction_T_min 0.88009
_exptl_absorpt_correction_type multi-scan
_exptl_absorpt_process_details
;
        CrysAlisPro, Agilent Technologies,
        Version 1.171.36.24 (release 03-12-2012 CrysAlis171 .NET)
        (compiled Dec  3 2012,18:21:49)
        Empirical absorption correction using spherical harmonics,
 implemented in SCALE3 ABSPACK scaling algorithm.
;
_exptl_crystal_colour white
_exptl_crystal_density_diffrn 1.396
_exptl_crystal_description plate
_exptl_crystal_F_000 468
_exptl_crystal_size_max 0.2
_exptl_crystal_size_mid 0.2
_exptl_crystal_size_min 0.1
_refine_diff_density_max 0.675
_refine_diff_density_min -0.567
_refine_diff_density_rms 0.074
_refine_ls_extinction_method none
_refine_ls_goodness_of_fit_ref 1.049
_refine_ls_hydrogen_treatment mixed
_refine_ls_matrix_type full
_refine_ls_number_parameters 286
_refine_ls_number_reflns 4025
_refine_ls_number_restraints 11
_refine_ls_restrained_S_all 1.067
_refine_ls_R_factor_all 0.0803
_refine_ls_R_factor_gt 0.0567
_refine_ls_shift/su_max 0.001
_refine_ls_shift/su_mean 0
_refine_ls_structure_factor_coef Fsqd
_refine_ls_weighting_details 'w=1/[\s^2^(Fo^2^)+(0.0923P)^2^+0.4220P] where P=(Fo^2^+2Fc^2^)/3'
_refine_ls_weighting_scheme calc
_refine_ls_wR_factor_gt 0.1509
_refine_ls_wR_factor_ref 0.1688
_reflns_Friedel_coverage 0
_reflns_number_gt 2991
_reflns_number_total 4025
_reflns_threshold_expression 'I > 2\s(I)'
_cod_data_source_file c8ra03107j2.cif
_cod_data_source_block 1a
_cod_database_code 7230714
_shelx_estimated_absorpt_t_min 0.729
_shelx_estimated_absorpt_t_max 0.85

loop_
_symmetry_equiv_pos_as_xyz
'x, y, z'
'-x, -y, -z'

loop_
_atom_site_label
_atom_site_type_symbol
_atom_site_fract_x
_atom_site_fract_y
_atom_site_fract_z
_atom_site_U_iso_or_equiv
_atom_site_adp_type
_atom_site_occupancy
_atom_site_site_symmetry_order
_atom_site_calc_flag
_atom_site_refinement_flags_posn
_atom_site_refinement_flags_adp
_atom_site_refinement_flags_occupancy
S10 S 0.20840(8) 0.38925(7) 0.60365(6) 0.0325(2) Uani 1 1 d . . .
N71 N 0.2639(3) 0.8993(2) 0.4592(2) 0.0311(5) Uani 1 1 d . . .
O11 O 0.2253(3) 0.4023(2) 0.49071(17) 0.0381(5) Uani 1 1 d . . .
C21 C 0.4244(3) 0.3774(3) 0.7997(2) 0.0291(6) Uani 1 1 d . . .
N2 N 0.0874(3) 0.5227(3) 0.7583(2) 0.0377(6) Uani 1 1 d . . .
C6 C 0.1881(3) 0.9282(3) 0.6434(3) 0.0327(6) Uani 1 1 d . . .
H6 H 0.2 1.0238 0.6467 0.039 Uiso 1 1 calc R U .
O10 O 0.1175(3) 0.2673(2) 0.61681(19) 0.0407(5) Uani 1 1 d . . .
N74 N 0.3109(3) 0.9984(3) 0.2587(2) 0.0357(6) Uani 1 1 d D . .
C15 C 0.5782(3) 0.4192(3) 0.8663(2) 0.0307(6) Uani 1 1 d . . .
C9 C 0.1610(3) 0.6530(3) 0.6339(2) 0.0296(6) Uani 1 1 d . . .
N1 N 0.1293(3) 0.5199(3) 0.6517(2) 0.0335(6) Uani 1 1 d . . .
C18 C 0.3657(4) 0.2435(3) 0.9376(3) 0.0364(7) Uani 1 1 d . . .
H18 H 0.2938 0.1839 0.9628 0.044 Uiso 1 1 calc R U .
C11 C 0.3909(3) 0.4284(3) 0.6972(2) 0.0296(6) Uani 1 1 d . . .
C12 C 0.5016(4) 0.5140(3) 0.6657(3) 0.0360(7) Uani 1 1 d . . .
H12 H 0.476 0.5463 0.5975 0.043 Uiso 1 1 calc R U .
C5 C 0.1434(3) 0.8800(3) 0.7326(3) 0.0338(7) Uani 1 1 d . . .
H5 H 0.1226 0.9404 0.796 0.041 Uiso 1 1 calc R U .
C7 C 0.2173(3) 0.8404(3) 0.5460(3) 0.0308(6) Uani 1 1 d . . .
C14 C 0.6889(3) 0.5081(3) 0.8313(3) 0.0361(7) Uani 1 1 d . . .
H14 H 0.7905 0.536 0.8769 0.043 Uiso 1 1 calc R U .
C19 C 0.3191(3) 0.2888(3) 0.8403(2) 0.0323(6) Uani 1 1 d . . .
H19 H 0.2153 0.2608 0.7993 0.039 Uiso 1 1 calc R U .
C16 C 0.6213(4) 0.3707(3) 0.9666(3) 0.0366(7) Uani 1 1 d . . .
H16 H 0.7236 0.3993 1.0107 0.044 Uiso 1 1 calc R U .
C4 C 0.1290(3) 0.7390(3) 0.7278(3) 0.0324(6) Uani 1 1 d . . .
C8 C 0.2048(3) 0.6997(3) 0.5412(2) 0.0295(6) Uani 1 1 d . . .
H8 H 0.2252 0.6389 0.4778 0.035 Uiso 1 1 calc R U .
C76 C 0.3060(4) 0.8120(3) 0.3630(3) 0.0342(7) Uani 1 1 d . . .
H76B H 0.213 0.7542 0.3068 0.041 Uiso 1 1 calc R U .
H76A H 0.3673 0.7503 0.3933 0.041 Uiso 1 1 calc R U .
C17 C 0.5180(4) 0.2836(3) 1.0010(3) 0.0395(7) Uani 1 1 d . . .
H17 H 0.5488 0.2499 1.0676 0.047 Uiso 1 1 calc R U .
C75 C 0.3976(4) 0.9023(3) 0.3030(3) 0.0355(7) Uani 1 1 d . . .
H75A H 0.4932 0.9558 0.3586 0.043 Uiso 1 1 calc R U .
H75B H 0.4248 0.8433 0.2374 0.043 Uiso 1 1 calc R U .
C3 C 0.0846(3) 0.6518(3) 0.7998(3) 0.0377(7) Uani 1 1 d . . .
H3 H 0.0559 0.6837 0.8706 0.045 Uiso 1 1 calc R U .
C72 C 0.1760(4) 0.9934(3) 0.4155(3) 0.0361(7) Uani 1 1 d . . .
H72A H 0.1478 1.0517 0.481 0.043 Uiso 1 1 calc R U .
H72B H 0.081 0.9395 0.3594 0.043 Uiso 1 1 calc R U .
C13 C 0.6520(4) 0.5544(3) 0.7331(3) 0.0363(7) Uani 1 1 d . . .
H13 H 0.7274 0.6134 0.7106 0.044 Uiso 1 1 calc R U .
C77 C 0.4029(4) 1.0848(4) 0.2005(3) 0.0449(8) Uani 1 1 d . . .
H77A H 0.4295 1.0256 0.1358 0.067 Uiso 1 1 calc R U .
H77B H 0.344 1.1471 0.1706 0.067 Uiso 1 1 calc R U .
H77C H 0.4963 1.1391 0.2564 0.067 Uiso 1 1 calc R U .
C73 C 0.2688(4) 1.0843(3) 0.3565(3) 0.0362(7) Uani 1 1 d . . .
H73A H 0.2085 1.1474 0.3275 0.043 Uiso 1 1 calc R U .
H73B H 0.362 1.1408 0.4133 0.043 Uiso 1 1 calc R U .
O1W O 0.0404(3) 0.9036(3) 0.0681(2) 0.0488(6) Uani 1 1 d D . .
O2W O -0.0028(4) 0.6207(4) 0.0696(3) 0.0807(10) Uani 1 1 d D . .
H3W H 0.031(14) 0.714(4) 0.073(11) 0.121 Uiso 0.5 1 d D U P
H4W H 0 0.5 0 0.121 Uiso 0.5 2 d S U P
H5W H -0.026(7) 0.607(5) 0.140(3) 0.121 Uiso 1 1 d D U .
H1W H 0.0791 0.9203 0.1387 0.121 Uiso 1 1 d D U .
H6W H -0.0127 0.9403 0.0302 0.121 Uiso 0.5 1 d D U P
H2W H 0.0499 0.8173 0.0748 0.121 Uiso 0.75 1 d D U P

loop_
_atom_site_aniso_label
_atom_site_aniso_U_11
_atom_site_aniso_U_22
_atom_site_aniso_U_33
_atom_site_aniso_U_23
_atom_site_aniso_U_13
_atom_site_aniso_U_12
S10 0.0373(4) 0.0277(4) 0.0332(4) 0.0108(3) 0.0055(3) 0.0077(3)
N71 0.0344(13) 0.0281(13) 0.0358(13) 0.0113(10) 0.0126(10) 0.0112(10)
O11 0.0505(13) 0.0334(12) 0.0307(11) 0.0088(9) 0.0066(9) 0.0123(10)
C21 0.0329(15) 0.0253(14) 0.0305(14) 0.0058(11) 0.0104(12) 0.0082(11)
N2 0.0363(14) 0.0474(16) 0.0367(14) 0.0195(12) 0.0123(11) 0.0137(12)
C6 0.0298(15) 0.0285(15) 0.0397(16) 0.0077(13) 0.0060(12) 0.0093(12)
O10 0.0416(12) 0.0338(12) 0.0436(12) 0.0162(10) -0.0008(10) 0.0037(9)
N74 0.0411(14) 0.0324(14) 0.0377(14) 0.0129(11) 0.0126(11) 0.0095(11)
C15 0.0354(15) 0.0276(15) 0.0317(15) 0.0071(12) 0.0118(12) 0.0095(12)
C9 0.0254(14) 0.0303(15) 0.0343(15) 0.0109(12) 0.0038(11) 0.0087(11)
N1 0.0344(13) 0.0353(14) 0.0355(13) 0.0166(11) 0.0098(11) 0.0085(11)
C18 0.0417(17) 0.0351(17) 0.0340(16) 0.0122(13) 0.0140(13) 0.0024(13)
C11 0.0317(14) 0.0271(14) 0.0319(14) 0.0085(12) 0.0082(11) 0.0086(11)
C12 0.0480(18) 0.0314(16) 0.0369(16) 0.0156(13) 0.0174(14) 0.0139(14)
C5 0.0309(15) 0.0394(17) 0.0329(15) 0.0081(13) 0.0074(12) 0.0134(13)
C7 0.0260(14) 0.0339(16) 0.0350(15) 0.0115(12) 0.0075(11) 0.0090(12)
C14 0.0316(15) 0.0356(17) 0.0410(17) 0.0083(13) 0.0104(13) 0.0061(13)
C19 0.0337(15) 0.0315(15) 0.0315(15) 0.0079(12) 0.0083(12) 0.0051(12)
C16 0.0350(16) 0.0411(17) 0.0343(16) 0.0111(13) 0.0080(13) 0.0079(13)
C4 0.0251(14) 0.0402(17) 0.0343(15) 0.0117(13) 0.0068(11) 0.0109(12)
C8 0.0286(14) 0.0301(15) 0.0316(14) 0.0093(12) 0.0070(11) 0.0089(12)
C76 0.0406(17) 0.0291(15) 0.0386(16) 0.0112(13) 0.0149(13) 0.0130(13)
C17 0.0476(19) 0.0425(18) 0.0308(15) 0.0137(14) 0.0085(13) 0.0110(15)
C75 0.0395(16) 0.0320(16) 0.0386(16) 0.0092(13) 0.0153(13) 0.0100(13)
C3 0.0325(15) 0.050(2) 0.0355(16) 0.0144(14) 0.0109(12) 0.0154(14)
C72 0.0392(17) 0.0339(16) 0.0437(17) 0.0172(13) 0.0155(14) 0.0150(13)
C13 0.0376(16) 0.0327(16) 0.0438(17) 0.0137(13) 0.0175(14) 0.0074(13)
C77 0.055(2) 0.046(2) 0.0459(19) 0.0215(16) 0.0239(16) 0.0169(16)
C73 0.0407(17) 0.0320(16) 0.0414(17) 0.0132(13) 0.0138(14) 0.0123(13)
O1W 0.0354(12) 0.0533(14) 0.0452(13) 0.0041(11) -0.0098(10) 0.0066(10)
O2W 0.073(2) 0.094(3) 0.078(2) 0.021(2) 0.0245(18) 0.0176(19)

loop_
_atom_type_symbol
_atom_type_description
_atom_type_scat_dispersion_real
_atom_type_scat_dispersion_imag
_atom_type_scat_source
C C 0.0181 0.0091 'International Tables Vol C Tables 4.2.6.8 and 6.1.1.4'
H H 0 0 'International Tables Vol C Tables 4.2.6.8 and 6.1.1.4'
N N 0.0311 0.018 'International Tables Vol C Tables 4.2.6.8 and 6.1.1.4'
O O 0.0492 0.0322 'International Tables Vol C Tables 4.2.6.8 and 6.1.1.4'
S S 0.3331 0.5567 'International Tables Vol C Tables 4.2.6.8 and 6.1.1.4'

loop_
_geom_angle_atom_site_label_1
_geom_angle_atom_site_label_2
_geom_angle_atom_site_label_3
_geom_angle
O10 S10 O11 120.11(14)
O10 S10 N1 107.05(13)
O11 S10 N1 104.38(12)
O10 S10 C11 110.79(13)
O11 S10 C11 108.62(14)
N1 S10 C11 104.62(13)
C7 N71 C76 118.9(2)
C7 N71 C72 117.3(2)
C76 N71 C72 110.2(2)
C19 C21 C15 117.3(3)
C19 C21 C11 126.2(3)
C15 C21 C11 116.5(3)
C3 N2 N1 105.0(2)
C5 C6 C7 122.4(3)
C5 C6 H6 118.8
C7 C6 H6 118.8
C73 N74 C77 110.9(2)
C73 N74 C75 109.0(2)
C77 N74 C75 110.2(2)
C16 C15 C14 119.7(3)
C16 C15 C21 120.0(3)
C14 C15 C21 120.4(3)
C4 C9 C8 123.1(3)
C4 C9 N1 105.7(3)
C8 C9 N1 131.0(3)
C9 N1 N2 110.8(2)
C9 N1 S10 126.6(2)
N2 N1 S10 115.67(19)
C19 C18 C17 121.1(3)
C19 C18 H18 119.4
C17 C18 H18 119.4
C12 C11 C21 121.5(3)
C12 C11 S10 114.9(2)
C21 C11 S10 123.6(2)
C11 C12 C13 120.9(3)
C11 C12 H12 119.6
C13 C12 H12 119.6
C6 C5 C4 118.3(3)
C6 C5 H5 120.9
C4 C5 H5 120.9
C8 C7 N71 121.9(3)
C8 C7 C6 119.7(3)
N71 C7 C6 118.4(3)
C13 C14 C15 121.2(3)
C13 C14 H14 119.4
C15 C14 H14 119.4
C18 C19 C21 120.8(3)
C18 C19 H19 119.6
C21 C19 H19 119.6
C17 C16 C15 120.8(3)
C17 C16 H16 119.6
C15 C16 H16 119.6
C9 C4 C5 119.5(3)
C9 C4 C3 105.5(3)
C5 C4 C3 134.9(3)
C9 C8 C7 116.9(3)
C9 C8 H8 121.5
C7 C8 H8 121.5
N71 C76 C75 109.4(2)
N71 C76 H76B 109.8
C75 C76 H76B 109.8
N71 C76 H76A 109.8
C75 C76 H76A 109.8
H76B C76 H76A 108.2
C16 C17 C18 119.8(3)
C16 C17 H17 120.1
C18 C17 H17 120.1
N74 C75 C76 111.4(2)
N74 C75 H75A 109.3
C76 C75 H75A 109.3
N74 C75 H75B 109.3
C76 C75 H75B 109.3
H75A C75 H75B 108
N2 C3 C4 112.9(3)
N2 C3 H3 123.6
C4 C3 H3 123.6
N71 C72 C73 110.4(2)
N71 C72 H72A 109.6
C73 C72 H72A 109.6
N71 C72 H72B 109.6
C73 C72 H72B 109.6
H72A C72 H72B 108.1
C14 C13 C12 119.6(3)
C14 C13 H13 120.2
C12 C13 H13 120.2
N74 C77 H77A 109.5
N74 C77 H77B 109.5
H77A C77 H77B 109.5
N74 C77 H77C 109.5
H77A C77 H77C 109.5
H77B C77 H77C 109.5
N74 C73 C72 110.0(2)
N74 C73 H73A 109.7
C72 C73 H73A 109.7
N74 C73 H73B 109.7
C72 C73 H73B 109.7
H73A C73 H73B 108.2
H1W O1W H6W 132.7(3)
H1W O1W H2W 80.0(2)
H6W O1W H2W 140.2(3)
H3W O2W H4W 136(8)
H3W O2W H5W 112(9)
H4W O2W H5W 110(3)

loop_
_geom_bond_atom_site_label_1
_geom_bond_atom_site_label_2
_geom_bond_distance
S10 O10 1.422(2)
S10 O11 1.429(2)
S10 N1 1.674(3)
S10 C11 1.763(3)
N71 C7 1.403(4)
N71 C76 1.465(4)
N71 C72 1.467(4)
C21 C19 1.425(4)
C21 C15 1.429(4)
C21 C11 1.437(4)
N2 C3 1.311(4)
N2 N1 1.404(3)
C6 C5 1.368(4)
C6 C7 1.421(4)
C6 H6 0.95
N74 C73 1.473(4)
N74 C77 1.479(4)
N74 C75 1.481(4)
C15 C16 1.413(4)
C15 C14 1.420(4)
C9 C4 1.394(4)
C9 C8 1.397(4)
C9 N1 1.401(4)
C18 C19 1.369(4)
C18 C17 1.405(4)
C18 H18 0.95
C11 C12 1.379(4)
C12 C13 1.405(5)
C12 H12 0.95
C5 C4 1.404(4)
C5 H5 0.95
C7 C8 1.402(4)
C14 C13 1.367(4)
C14 H14 0.95
C19 H19 0.95
C16 C17 1.361(4)
C16 H16 0.95
C4 C3 1.422(4)
C8 H8 0.95
C76 C75 1.515(4)
C76 H76B 0.99
C76 H76A 0.99
C17 H17 0.95
C75 H75A 0.99
C75 H75B 0.99
C3 H3 0.95
C72 C73 1.516(4)
C72 H72A 0.99
C72 H72B 0.99
C13 H13 0.95
C77 H77A 0.98
C77 H77B 0.98
C77 H77C 0.98
C73 H73A 0.99
C73 H73B 0.99
O1W H1W 0.829(2)
O1W H6W 0.796(2)
O1W H2W 0.914(2)
O2W H3W 0.93(2)
O2W H4W 1.345(4)
O2W H5W 0.936(19)

loop_
_geom_hbond_atom_site_label_D
_geom_hbond_atom_site_label_H
_geom_hbond_atom_site_label_A
_geom_hbond_distance_DH
_geom_hbond_distance_HA
_geom_hbond_distance_DA
_geom_hbond_angle_DHA
_geom_hbond_site_symmetry_A
C8 H8 O11 0.95 2.44 3.004(3) 117.9 .
C72 H72A O10 0.99 2.55 3.490(4) 159.5 1_565
C72 H72B O10 0.99 2.63 3.332(4) 128.2 2_566
O2W H3W O1W 0.93(2) 1.93(4) 2.835(4) 164(12) .
O2W H4W O2W 1.345(4) 1.345(4) 2.691(7) 180.0(3) 2_565
O2W H5W N2 0.936(19) 2.06(3) 2.910(4) 150(5) 2_566
O1W H1W N74 0.829(2) 2.244(3) 2.915(3) 138.27(18) .
O1W H6W O1W 0.796(2) 2.186(2) 2.905(5) 150.53(13) 2_575
O1W H2W O2W 0.914(2) 1.956(4) 2.835(4) 160.95(18) .

loop_
_geom_torsion_atom_site_label_1
_geom_torsion_atom_site_label_2
_geom_torsion_atom_site_label_3
_geom_torsion_atom_site_label_4
_geom_torsion
C19 C21 C15 C16 1.1(4)
C11 C21 C15 C16 -178.4(3)
C19 C21 C15 C14 -179.6(3)
C11 C21 C15 C14 0.9(4)
C4 C9 N1 N2 -3.7(3)
C8 C9 N1 N2 -179.2(3)
C4 C9 N1 S10 -153.0(2)
C8 C9 N1 S10 31.5(4)
C3 N2 N1 C9 3.8(3)
C3 N2 N1 S10 156.7(2)
O10 S10 N1 C9 -166.0(2)
O11 S10 N1 C9 -37.7(3)
C11 S10 N1 C9 76.3(3)
O10 S10 N1 N2 46.0(2)
O11 S10 N1 N2 174.3(2)
C11 S10 N1 N2 -71.6(2)
C19 C21 C11 C12 180.0(3)
C15 C21 C11 C12 -0.6(4)
C19 C21 C11 S10 0.7(4)
C15 C21 C11 S10 -179.9(2)
O10 S10 C11 C12 159.5(2)
O11 S10 C11 C12 25.5(3)
N1 S10 C11 C12 -85.5(2)
O10 S10 C11 C21 -21.2(3)
O11 S10 C11 C21 -155.1(2)
N1 S10 C11 C21 93.9(2)
C21 C11 C12 C13 0.2(4)
S10 C11 C12 C13 179.5(2)
C7 C6 C5 C4 1.2(4)
C76 N71 C7 C8 -2.3(4)
C72 N71 C7 C8 134.5(3)
C76 N71 C7 C6 175.2(3)
C72 N71 C7 C6 -48.0(4)
C5 C6 C7 C8 -1.9(4)
C5 C6 C7 N71 -179.5(3)
C16 C15 C14 C13 178.4(3)
C21 C15 C14 C13 -0.8(4)
C17 C18 C19 C21 0.5(5)
C15 C21 C19 C18 -1.5(4)
C11 C21 C19 C18 177.9(3)
C14 C15 C16 C17 -178.9(3)
C21 C15 C16 C17 0.4(4)
C8 C9 C4 C5 -1.3(4)
N1 C9 C4 C5 -177.2(2)
C8 C9 C4 C3 178.1(3)
N1 C9 C4 C3 2.2(3)
C6 C5 C4 C9 0.4(4)
C6 C5 C4 C3 -178.8(3)
C4 C9 C8 C7 0.6(4)
N1 C9 C8 C7 175.4(3)
N71 C7 C8 C9 178.5(2)
C6 C7 C8 C9 1.0(4)
C7 N71 C76 C75 -162.2(2)
C72 N71 C76 C75 58.2(3)
C15 C16 C17 C18 -1.5(5)
C19 C18 C17 C16 1.1(5)
C73 N74 C75 C76 58.2(3)
C77 N74 C75 C76 -179.9(3)
N71 C76 C75 N74 -58.3(3)
N1 N2 C3 C4 -2.4(3)
C9 C4 C3 N2 0.2(4)
C5 C4 C3 N2 179.4(3)
C7 N71 C72 C73 160.3(3)
C76 N71 C72 C73 -59.4(3)
C15 C14 C13 C12 0.4(5)
C11 C12 C13 C14 -0.1(5)
C77 N74 C73 C72 -179.4(3)
C75 N74 C73 C72 -57.9(3)
N71 C72 C73 N74 59.4(3)
